data_2101724
loop_
_publ_author_name
'Marsh, R. E.'

_publ_section_title
;
 The perils of <i>Cc</i> revisited
;
_journal_issue 2
_journal_name_full 'Acta Crystallographica Section B'
_journal_page_first 317
_journal_page_last 322
_journal_paper_doi 10.1107/S010876819601381X
_journal_volume 53
_journal_year 1997
_chemical_formula_moiety 'C2 H5 Cl5 Sn, 2(C4 H12 N)'
_chemical_formula_sum 'C10 H29 Cl5 N2 Sn'
_space_group_IT_number 15
_symmetry_cell_setting monoclinic
_symmetry_space_group_name_Hall '-C 2yc'
_symmetry_space_group_name_H-M 'C 1 2/c 1'
_audit_creation_method CSD-QUEST3D-V5
_cell_angle_alpha 90
_cell_angle_beta 90.97(2)
_cell_angle_gamma 90
_cell_formula_units_Z 4
_cell_length_a 14.088(3)
_cell_length_b 11.237(5)
_cell_length_c 13.331(3)
_cell_volume 2110.1(11)
_cod_data_source_file an0533.cif
_cod_data_source_block CSD_CIF_MIF_DAWWED01
_cod_depositor_comments
;
 Marking attached hydrogen atoms.

 Antanas Vaitkus,
 2017-03-27

  Added moiety chemical formula from Marsh (1997) paper. The summary
  chemical formula is calculated from moiety formula using 'AdHocParser'
  (svn://www.crystallography.net/cod-tools/trunk/Formulae/AdHocParser.yp,
  revision 1441.)

  Removing two atoms which were symmetric equivalents of the atoms from
  the asymmetric unit.

  Andrius Merkys
  2013-11-06
;
_cod_original_sg_symbol_H-M 'C 2/c'
_cod_database_code 2101724

loop_
_symmetry_equiv_pos_as_xyz
x,y,z
-x,y,1/2-z
1/2+x,1/2+y,z
1/2-x,1/2+y,1/2-z
-x,-y,-z
x,-y,-1/2+z
-1/2-x,-1/2-y,-z
-1/2+x,-1/2-y,-1/2+z

loop_
_atom_site_label
_atom_site_fract_x
_atom_site_fract_y
_atom_site_fract_z
_atom_site_type_symbol
_atom_site_attached_hydrogens
Sn1 .0 .1980 .25 Sn 0
Cl1 .0300 .2049 .4362 Cl 0
Cl2 -.1760 .2124 .2794 Cl 0
Cl3 .0 .4119 .25 Cl 0
N1 .287 .001 -.002 N 0
C1 .202 .074 -.037 C 3
C2 .362 .080 .041 C 3
C3 .254 -.079 .084 C 3
C4 .320 -.072 -.090 C 3

loop_
_atom_type_symbol
C
Cl
N
Sn
